data_4084409
loop_
_publ_author_name
'Wang, Lili'
'Ganguly, Rakesh'
'Mathey, Fran\,cois'

_publ_section_title
;
 Revisiting the Chemistry of Phosphinidene Sulfides
;
_journal_issue 19
_journal_name_full Organometallics
_journal_page_first 5614
_journal_paper_doi 10.1021/om500828n
_journal_volume 33
_journal_year 2014
_chemical_formula_sum 'C17 H16 P2 S2'
_chemical_formula_weight 346.36
_space_group_crystal_system triclinic
_space_group_IT_number 2
_space_group_name_Hall '-P 1'
_space_group_name_H-M_alt 'P -1'
_symmetry_space_group_name_Hall '-P 1'
_symmetry_space_group_name_H-M 'P -1'
_atom_sites_solution_hydrogens geom
_cell_angle_alpha 96.082(6)
_cell_angle_beta 92.159(7)
_cell_angle_gamma 98.496(7)
_cell_formula_units_Z 2
_cell_length_a 8.2807(11)
_cell_length_b 9.2592(12)
_cell_length_c 10.5079(12)
_cell_measurement_reflns_used 47
_cell_measurement_temperature 103.(2)
_cell_measurement_theta_max 24.3868
_cell_measurement_theta_min 4.2504
_cell_volume 791.18(17)
_computing_cell_refinement 'APEX2 v2013.10-0 (Bruker AXS)'
_computing_data_collection 'APEX2 (Bruker AXS Inc., 2013)'
_computing_data_reduction 'SAINT V8.34A (Bruker AXS Inc., 2013)'
_computing_molecular_graphics 'XP (Bruker AXS Inc., 2013)'
_computing_publication_material 'APEX2 (Bruker AXS Inc., 2013)'
_computing_structure_refinement 'SHELXL-2013 (Sheldrick, 2013)'
_diffrn_ambient_temperature 103.(2)
_diffrn_detector_area_resol_mean 8.3333
_diffrn_measured_fraction_theta_full 0.991
_diffrn_measured_fraction_theta_max 0.991
_diffrn_measurement_device_type 'CCD area detector'
_diffrn_measurement_method 'phi and omega scans'
_diffrn_radiation_monochromator graphite
_diffrn_radiation_type MoK\a
_diffrn_radiation_wavelength 0.71073
_diffrn_reflns_av_R_equivalents 0.1491
_diffrn_reflns_av_unetI/netI 0.1408
_diffrn_reflns_limit_h_max 11
_diffrn_reflns_limit_h_min -11
_diffrn_reflns_limit_k_max 12
_diffrn_reflns_limit_k_min -12
_diffrn_reflns_limit_l_max 14
_diffrn_reflns_limit_l_min -14
_diffrn_reflns_number 19272
_diffrn_reflns_theta_full 28.62
_diffrn_reflns_theta_max 28.62
_diffrn_reflns_theta_min 1.95
_diffrn_source 'fine-focus sealed tube'
_exptl_absorpt_coefficient_mu 0.528
_exptl_absorpt_correction_T_max 0.97
_exptl_absorpt_correction_T_min 0.77
_exptl_absorpt_correction_type multi-scan
_exptl_absorpt_process_details 'SADABS V2012/1 (Bruker AXS Inc.)'
_exptl_crystal_colour colourless
_exptl_crystal_density_diffrn 1.454
_exptl_crystal_density_method 'not measured'
_exptl_crystal_description block
_exptl_crystal_F_000 360
_exptl_crystal_size_max 0.120
_exptl_crystal_size_mid 0.080
_exptl_crystal_size_min 0.060
_refine_diff_density_max 0.511
_refine_diff_density_min -0.568
_refine_ls_extinction_method none
_refine_ls_goodness_of_fit_ref 0.991
_refine_ls_hydrogen_treatment constr
_refine_ls_matrix_type full
_refine_ls_number_parameters 190
_refine_ls_number_reflns 4016
_refine_ls_number_restraints 0
_refine_ls_restrained_S_all 0.991
_refine_ls_R_factor_all 0.1330
_refine_ls_R_factor_gt 0.0599
_refine_ls_shift/su_max 0.000
_refine_ls_shift/su_mean 0.000
_refine_ls_structure_factor_coef Fsqd
_refine_ls_weighting_details 'w=1/[\s^2^(Fo^2^)+(0.0615P)^2^+0.5059P] where P=(Fo^2^+2Fc^2^)/3'
_refine_ls_weighting_scheme calc
_refine_ls_wR_factor_gt 0.1233
_refine_ls_wR_factor_ref 0.1612
_reflns_number_gt 2273
_reflns_number_total 4016
_reflns_threshold_expression 'I > 2\s(I)'
_cod_data_source_file om500828n_si_001.cif
_cod_data_source_block I_mat190
_cod_depositor_comments 'Adding full bibliography for 4084407--4084409.cif.'
_cod_database_code 4084409

loop_
_space_group_symop_operation_xyz
'x, y, z'
'-x, -y, -z'

loop_
_atom_site_type_symbol
_atom_site_label
_atom_site_fract_x
_atom_site_fract_y
_atom_site_fract_z
_atom_site_U_iso_or_equiv
_atom_site_adp_type
_atom_site_calc_flag
_atom_site_refinement_flags_adp
_atom_site_refinement_flags_posn
_atom_site_occupancy
C C1 0.2997(5) 0.8107(5) 0.9042(4) 0.0183(9) Uani d . . 1
H H1 0.2651 0.8772 0.976 0.022 Uiso calc U R 1
C C2 0.4409(5) 0.8990(5) 0.8408(4) 0.0196(10) Uani d . . 1
H H2 0.451 1.0049 0.8757 0.024 Uiso calc U R 1
C C3 0.5884(6) 0.8394(5) 0.8851(4) 0.0220(10) Uani d . . 1
H H3 0.6971 0.8779 0.8676 0.026 Uiso calc U R 1
C C4 0.5503(6) 0.7263(5) 0.9518(4) 0.0261(11) Uani d . . 1
H H4 0.6297 0.6764 0.9884 0.031 Uiso calc U R 1
C C5 0.3702(6) 0.6851(5) 0.9637(4) 0.0244(11) Uani d . . 1
H H5A 0.3431 0.6827 1.0545 0.029 Uiso calc U R 1
H H5B 0.3287 0.5883 0.9152 0.029 Uiso calc U R 1
C C6 0.0298(5) 0.9073(4) 0.7654(4) 0.0182(9) Uani d . . 1
C C7 -0.0769(6) 0.8978(5) 0.6582(4) 0.0218(10) Uani d . . 1
H H7 -0.0994 0.809 0.6021 0.026 Uiso calc U R 1
C C8 -0.1507(6) 1.0183(5) 0.6332(4) 0.0230(10) Uani d . . 1
H H8 -0.2209 1.0128 0.5586 0.028 Uiso calc U R 1
C C9 -0.1219(6) 1.1457(5) 0.7168(4) 0.0234(10) Uani d . . 1
H H9 -0.1742 1.2269 0.7 0.028 Uiso calc U R 1
C C10 -0.0182(6) 1.1569(5) 0.8247(4) 0.0249(11) Uani d . . 1
H H10 0.0007 1.245 0.8819 0.03 Uiso calc U R 1
C C11 0.0587(6) 1.0373(5) 0.8487(4) 0.0211(10) Uani d . . 1
H H11 0.1311 1.0445 0.9221 0.025 Uiso calc U R 1
C C12 0.3336(5) 0.5403(4) 0.6418(4) 0.0167(9) Uani d . . 1
C C13 0.2332(6) 0.4042(5) 0.6338(4) 0.0209(10) Uani d . . 1
H H13 0.1183 0.3983 0.6196 0.025 Uiso calc U R 1
C C14 0.3006(6) 0.2772(5) 0.6465(4) 0.0216(10) Uani d . . 1
H H14 0.2321 0.1847 0.6416 0.026 Uiso calc U R 1
C C15 0.4690(6) 0.2866(5) 0.6665(4) 0.0235(11) Uani d . . 1
H H15 0.5155 0.2001 0.6753 0.028 Uiso calc U R 1
C C16 0.5685(6) 0.4202(5) 0.6736(4) 0.0219(10) Uani d . . 1
H H16 0.6833 0.4257 0.6878 0.026 Uiso calc U R 1
C C17 0.5020(5) 0.5466(5) 0.6601(4) 0.0181(9) Uani d . . 1
H H17 0.5716 0.6383 0.6634 0.022 Uiso calc U R 1
P P1 0.11986(15) 0.74490(12) 0.79411(10) 0.0171(3) Uani d . . 1
P P2 0.23738(15) 0.70028(12) 0.61126(10) 0.0180(3) Uani d . . 1
S S1 0.41625(14) 0.88335(11) 0.66028(10) 0.0201(3) Uani d . . 1
S S2 -0.03384(15) 0.58607(12) 0.84765(11) 0.0242(3) Uani d . . 1

loop_
_atom_site_aniso_label
_atom_site_aniso_U_11
_atom_site_aniso_U_22
_atom_site_aniso_U_33
_atom_site_aniso_U_12
_atom_site_aniso_U_13
_atom_site_aniso_U_23
C1 0.023(3) 0.018(2) 0.014(2) 0.0066(19) -0.0043(17) -0.0001(17)
C2 0.025(3) 0.017(2) 0.018(2) 0.0065(19) -0.0020(18) 0.0001(17)
C3 0.020(3) 0.023(2) 0.022(2) 0.006(2) -0.0041(19) -0.0005(19)
C4 0.031(3) 0.024(2) 0.023(2) 0.011(2) -0.009(2) -0.0034(19)
C5 0.029(3) 0.021(2) 0.025(2) 0.008(2) -0.005(2) 0.0070(19)
C6 0.020(2) 0.015(2) 0.020(2) 0.0051(19) 0.0013(18) 0.0047(18)
C7 0.027(3) 0.019(2) 0.021(2) 0.007(2) -0.0002(19) 0.0032(18)
C8 0.027(3) 0.024(2) 0.021(2) 0.010(2) 0.0000(19) 0.0073(19)
C9 0.025(3) 0.020(2) 0.029(2) 0.011(2) 0.005(2) 0.011(2)
C10 0.033(3) 0.017(2) 0.026(2) 0.010(2) 0.004(2) 0.0037(19)
C11 0.027(3) 0.017(2) 0.021(2) 0.007(2) 0.0011(19) 0.0056(18)
C12 0.025(3) 0.0111(19) 0.0124(19) 0.0004(18) -0.0027(17) -0.0002(16)
C13 0.023(3) 0.018(2) 0.023(2) 0.0060(19) 0.0039(19) 0.0019(18)
C14 0.028(3) 0.011(2) 0.025(2) 0.0012(19) 0.003(2) 0.0018(18)
C15 0.038(3) 0.011(2) 0.025(2) 0.013(2) 0.001(2) 0.0037(18)
C16 0.029(3) 0.017(2) 0.021(2) 0.009(2) -0.0020(19) 0.0029(18)
C17 0.023(3) 0.013(2) 0.019(2) 0.0041(19) -0.0016(18) 0.0020(17)
P1 0.0226(7) 0.0137(5) 0.0161(5) 0.0059(5) -0.0014(5) 0.0038(4)
P2 0.0244(7) 0.0140(5) 0.0169(6) 0.0068(5) -0.0006(5) 0.0032(4)
S1 0.0267(7) 0.0134(5) 0.0211(6) 0.0042(5) 0.0001(5) 0.0052(4)
S2 0.0293(7) 0.0173(6) 0.0269(6) 0.0032(5) 0.0018(5) 0.0068(5)

loop_
_atom_type_symbol
_atom_type_description
_atom_type_scat_dispersion_real
_atom_type_scat_dispersion_imag
_atom_type_scat_source
C C 0.0033 0.0016 'International Tables Vol C Tables 4.2.6.8 and 6.1.1.4'
H H 0.0000 0.0000 'International Tables Vol C Tables 4.2.6.8 and 6.1.1.4'
P P 0.1023 0.0942 'International Tables Vol C Tables 4.2.6.8 and 6.1.1.4'
S S 0.1246 0.1234 'International Tables Vol C Tables 4.2.6.8 and 6.1.1.4'

loop_
_geom_angle_atom_site_label_1
_geom_angle_atom_site_label_2
_geom_angle_atom_site_label_3
_geom_angle
C2 C1 C5 107.1(4)
C2 C1 P1 113.1(3)
C5 C1 P1 113.3(3)
C2 C1 H1 107.7
C5 C1 H1 107.7
P1 C1 H1 107.7
C3 C2 C1 103.8(3)
C3 C2 S1 112.0(3)
C1 C2 S1 114.1(3)
C3 C2 H2 108.9
C1 C2 H2 108.9
S1 C2 H2 108.9
C4 C3 C2 112.2(4)
C4 C3 H3 123.9
C2 C3 H3 123.9
C3 C4 C5 113.5(4)
C3 C4 H4 123.3
C5 C4 H4 123.3
C4 C5 C1 102.4(4)
C4 C5 H5A 111.3
C1 C5 H5A 111.3
C4 C5 H5B 111.3
C1 C5 H5B 111.3
H5A C5 H5B 109.2
C7 C6 C11 119.3(4)
C7 C6 P1 117.9(3)
C11 C6 P1 122.7(3)
C6 C7 C8 120.1(4)
C6 C7 H7 120.0
C8 C7 H7 120.0
C9 C8 C7 119.9(4)
C9 C8 H8 120.0
C7 C8 H8 120.0
C8 C9 C10 121.0(4)
C8 C9 H9 119.5
C10 C9 H9 119.5
C9 C10 C11 119.3(4)
C9 C10 H10 120.4
C11 C10 H10 120.4
C6 C11 C10 120.4(4)
C6 C11 H11 119.8
C10 C11 H11 119.8
C17 C12 C13 119.1(4)
C17 C12 P2 123.0(3)
C13 C12 P2 117.6(3)
C14 C13 C12 120.3(4)
C14 C13 H13 119.8
C12 C13 H13 119.8
C13 C14 C15 119.5(4)
C13 C14 H14 120.2
C15 C14 H14 120.2
C16 C15 C14 120.4(4)
C16 C15 H15 119.8
C14 C15 H15 119.8
C15 C16 C17 120.2(4)
C15 C16 H16 119.9
C17 C16 H16 119.9
C16 C17 C12 120.4(4)
C16 C17 H17 119.8
C12 C17 H17 119.8
C6 P1 C1 106.00(19)
C6 P1 S2 114.13(16)
C1 P1 S2 115.44(14)
C6 P1 P2 101.12(14)
C1 P1 P2 101.08(15)
S2 P1 P2 117.19(7)
C12 P2 S1 105.96(15)
C12 P2 P1 101.24(14)
S1 P2 P1 90.67(6)
C2 S1 P2 104.47(15)

loop_
_geom_bond_atom_site_label_1
_geom_bond_atom_site_label_2
_geom_bond_distance
C1 C2 1.540(6)
C1 C5 1.553(6)
C1 P1 1.838(4)
C1 H1 1.0
C2 C3 1.491(6)
C2 S1 1.888(4)
C2 H2 1.0
C3 C4 1.327(6)
C3 H3 0.95
C4 C5 1.498(7)
C4 H4 0.95
C5 H5A 0.99
C5 H5B 0.99
C6 C7 1.391(6)
C6 C11 1.396(6)
C6 P1 1.822(4)
C7 C8 1.393(6)
C7 H7 0.95
C8 C9 1.379(6)
C8 H8 0.95
C9 C10 1.382(6)
C9 H9 0.95
C10 C11 1.396(6)
C10 H10 0.95
C11 H11 0.95
C12 C17 1.392(6)
C12 C13 1.396(6)
C12 P2 1.834(4)
C13 C14 1.390(6)
C13 H13 0.95
C14 C15 1.391(6)
C14 H14 0.95
C15 C16 1.375(6)
C15 H15 0.95
C16 C17 1.383(6)
C16 H16 0.95
C17 H17 0.95
P1 S2 1.9431(16)
P1 P2 2.2137(16)
P2 S1 2.0852(16)
